data_1569765
loop_
_publ_author_name
'Nimmo, Alastair J.'
'Bitai, Jacqueline'
'Young, Claire M.'
'McLaughlin, Calum'
'Slawin, Alexandra M. Z.'
'Cordes, David B.'
'Smith, Andrew D.'

_publ_section_title
;
 Enantioselective isothiourea-catalysed reversible Michael addition of
 aryl esters to 2-benzylidene malononitriles.
;
_journal_issue 27
_journal_name_full 'Chemical science'
_journal_page_first 7537
_journal_page_last 7544
_journal_paper_doi 10.1039/d3sc02101g
_journal_volume 14
_journal_year 2023
_chemical_absolute_configuration ad
_chemical_formula_moiety 'C25 H19 N3 O4'
_chemical_formula_sum 'C25 H19 N3 O4'
_chemical_formula_weight 425.44
_space_group_crystal_system orthorhombic
_space_group_IT_number 19
_space_group_name_Hall 'P 2ac 2ab'
_space_group_name_H-M_alt 'P 21 21 21'
_atom_sites_solution_hydrogens geom
_atom_sites_solution_primary direct
_atom_sites_solution_secondary difmap
_audit_creation_date 2020-03-05
_audit_creation_method 'by CrystalStructure 4.3'
_audit_update_record
;
2023-04-04 deposited with the CCDC.	2023-06-01 downloaded from the CCDC.
;
_cell_angle_alpha 90.0000
_cell_angle_beta 90.0000
_cell_angle_gamma 90.0000
_cell_formula_units_Z 4
_cell_length_a 11.65320(10)
_cell_length_b 13.39570(11)
_cell_length_c 14.02840(12)
_cell_measurement_reflns_used 19791
_cell_measurement_temperature 125
_cell_measurement_theta_max 75.24
_cell_measurement_theta_min 3.13
_cell_volume 2189.87(3)
_computing_cell_refinement 'CrysAlisPro 1.171.39.8d (Rigaku OD, 2015)'
_computing_data_collection 'CrysAlisPro 1.171.39.8d (Rigaku OD, 2015)'
_computing_data_reduction 'CrysAlisPro 1.171.39.8d (Rigaku OD, 2015)'
_computing_molecular_graphics 'CrystalStructure 4.3'
_computing_publication_material 'CrystalStructure 4.3 (Rigaku, 2018)'
_computing_structure_refinement 'SHELXL Version 2018/3 (Sheldrick, 2008)'
_computing_structure_solution 'SHELXT Version 2018/2 (Sheldrick, 2014)'
_diffrn_ambient_temperature 125
_diffrn_detector_area_resol_mean 5.811
_diffrn_measured_fraction_theta_full 0.996
_diffrn_measured_fraction_theta_max 0.990
_diffrn_measurement_device_type 'Rigaku XtaLAB P200'
_diffrn_measurement_method \w
_diffrn_radiation_type 'Cu K\a'
_diffrn_radiation_wavelength 1.54184
_diffrn_reflns_av_R_equivalents 0.0190
_diffrn_reflns_av_unetI/netI 0.0087
_diffrn_reflns_Laue_measured_fraction_full 0.996
_diffrn_reflns_Laue_measured_fraction_max 0.990
_diffrn_reflns_limit_h_max 14
_diffrn_reflns_limit_h_min -14
_diffrn_reflns_limit_k_max 16
_diffrn_reflns_limit_k_min -16
_diffrn_reflns_limit_l_max 16
_diffrn_reflns_limit_l_min -17
_diffrn_reflns_number 24536
_diffrn_reflns_point_group_measured_fraction_full 0.995
_diffrn_reflns_point_group_measured_fraction_max 0.977
_diffrn_reflns_theta_full 67.684
_diffrn_reflns_theta_max 75.417
_diffrn_reflns_theta_min 4.564
_diffrn_standards_number 0
_exptl_absorpt_coefficient_mu 0.731
_exptl_absorpt_correction_T_max 0.964
_exptl_absorpt_correction_T_min 0.792
_exptl_absorpt_correction_type multi-scan
_exptl_absorpt_process_details
;
CrysAlisPro 1.171.39.8d (Rigaku Oxford Diffraction, 2015)
Empirical absorption correction using spherical harmonics,
 implemented in SCALE3 ABSPACK scaling algorithm.
;
_exptl_crystal_colour colourless
_exptl_crystal_density_diffrn 1.290
_exptl_crystal_density_method 'not measured'
_exptl_crystal_description prism
_exptl_crystal_F_000 888.00
_exptl_crystal_recrystallization_method 'Re-crystallisation from solvent: Chloroform/hexane'
_exptl_crystal_size_max 0.200
_exptl_crystal_size_mid 0.100
_exptl_crystal_size_min 0.050
_refine_diff_density_max 0.23
_refine_diff_density_min -0.26
_refine_ls_abs_structure_details
;
 Flack x determined using 1869 quotients [(I+)-(I-)]/[(I+)+(I-)]
 (Parsons, Flack and Wagner, Acta Cryst. B69 (2013) 249-259).
;
_refine_ls_abs_structure_Flack 0.05(5)
_refine_ls_extinction_coef 0.0109(8)
_refine_ls_extinction_method SHELXL
_refine_ls_goodness_of_fit_ref 1.029
_refine_ls_hydrogen_treatment constr
_refine_ls_number_parameters 291
_refine_ls_number_reflns 4447
_refine_ls_number_restraints 0
_refine_ls_R_factor_all 0.0302
_refine_ls_R_factor_gt 0.0300
_refine_ls_shift/su_max 0.000
_refine_ls_structure_factor_coef Fsqd
_refine_ls_weighting_details 'w = 1/[\s^2^(Fo^2^)+(0.0531P)^2^+0.3304P] where P=(Fo^2^+2Fc^2^)/3'
_refine_ls_weighting_scheme calc
_refine_ls_wR_factor_gt 0.0813
_refine_ls_wR_factor_ref 0.0815
_reflns_Friedel_coverage 0.743
_reflns_Friedel_fraction_full 0.995
_reflns_Friedel_fraction_max 0.961
_reflns_number_gt 4432
_reflns_number_total 4447
_reflns_threshold_expression F^2^>2.0\s(F^2^)
_cod_data_source_file d3sc02101g2.cif
_cod_data_source_block 5
_cod_original_sg_symbol_H-M P212121
_cod_database_code 1569765

loop_
_space_group_symop_id
_space_group_symop_operation_xyz
1 +X,+Y,+Z
2 1/2-X,-Y,1/2+Z
3 1/2+X,1/2-Y,-Z
4 -X,1/2+Y,1/2-Z

loop_
_atom_site_label
_atom_site_type_symbol
_atom_site_fract_x
_atom_site_fract_y
_atom_site_fract_z
_atom_site_U_iso_or_equiv
_atom_site_adp_type
_atom_site_occupancy
_atom_site_site_symmetry_order
_atom_site_calc_flag
_atom_site_refinement_flags_posn
_atom_site_refinement_flags_adp
_atom_site_refinement_flags_occupancy
_atom_site_disorder_assembly
_atom_site_disorder_group
O1 O 0.70249(11) 0.23479(9) 0.23250(9) 0.0342(3) Uani 1 1 d . . . . .
O2 O 0.79094(11) 0.38232(9) 0.25304(10) 0.0368(3) Uani 1 1 d . . . . .
O3 O 1.14590(15) 0.04762(16) 0.05574(15) 0.0691(5) Uani 1 1 d . . . . .
O4 O 1.07375(13) 0.11604(13) -0.06822(11) 0.0522(4) Uani 1 1 d . . . . .
N5 N 0.37460(16) 0.50245(13) 0.19089(13) 0.0464(4) Uani 1 1 d . . . . .
N6 N 0.62387(15) 0.71609(11) 0.29460(11) 0.0386(4) Uani 1 1 d . . . . .
N10 N 1.07150(12) 0.09662(11) 0.01658(12) 0.0365(4) Uani 1 1 d . . . . .
C1 C 0.71110(14) 0.32860(12) 0.26761(10) 0.0258(3) Uani 1 1 d . . . . .
C2 C 0.60665(13) 0.35289(11) 0.32857(10) 0.0234(3) Uani 1 1 d . . . . .
H2 H 0.535407 0.334003 0.293164 0.028 Uiso 1 1 calc R U . . .
C3 C 0.60378(13) 0.46551(11) 0.35088(10) 0.0230(3) Uani 1 1 d . . . . .
H3 H 0.682149 0.483933 0.373980 0.028 Uiso 1 1 calc R U . . .
C4 C 0.58166(14) 0.52781(12) 0.25843(11) 0.0257(3) Uani 1 1 d . . . . .
H4 H 0.637314 0.505345 0.208594 0.031 Uiso 1 1 calc R U . . .
C5 C 0.46452(16) 0.51470(12) 0.22054(12) 0.0312(4) Uani 1 1 d . . . . .
C6 C 0.60348(15) 0.63416(12) 0.27849(11) 0.0284(3) Uani 1 1 d . . . . .
C7 C 0.79641(14) 0.20063(11) 0.17931(12) 0.0291(3) Uani 1 1 d . . . . .
C8 C 0.89121(18) 0.16290(15) 0.22593(13) 0.0401(4) Uani 1 1 d . . . . .
H8 H 0.893900 0.161305 0.293599 0.048 Uiso 1 1 calc R U . . .
C9 C 0.98226(17) 0.12745(15) 0.17250(14) 0.0402(4) Uani 1 1 d . . . . .
H9 H 1.048389 0.100491 0.202594 0.048 Uiso 1 1 calc R U . . .
C10 C 0.97470(14) 0.13218(11) 0.07408(12) 0.0292(3) Uani 1 1 d . . . . .
C11 C 0.87995(15) 0.16920(13) 0.02720(12) 0.0338(4) Uani 1 1 d . . . . .
H11 H 0.877212 0.171128 -0.040456 0.041 Uiso 1 1 calc R U . . .
C12 C 0.78879(16) 0.20353(14) 0.08138(13) 0.0350(4) Uani 1 1 d . . . . .
H12 H 0.721753 0.228802 0.051340 0.042 Uiso 1 1 calc R U . . .
C13 C 0.61363(13) 0.29248(11) 0.42067(11) 0.0241(3) Uani 1 1 d . . . . .
C14 C 0.53097(15) 0.22274(13) 0.44315(12) 0.0309(3) Uani 1 1 d . . . . .
H14 H 0.471267 0.209092 0.398926 0.037 Uiso 1 1 calc R U . . .
C15 C 0.53372(16) 0.17214(13) 0.52952(13) 0.0354(4) Uani 1 1 d . . . . .
H15 H 0.476060 0.124156 0.543393 0.042 Uiso 1 1 calc R U . . .
C16 C 0.61898(15) 0.19053(12) 0.59550(12) 0.0312(3) Uani 1 1 d . . . . .
C17 C 0.70204(17) 0.25989(15) 0.57252(14) 0.0407(4) Uani 1 1 d . . . . .
H17 H 0.761611 0.273558 0.616866 0.049 Uiso 1 1 calc R U . . .
C18 C 0.70039(15) 0.31014(14) 0.48595(13) 0.0365(4) Uani 1 1 d . . . . .
H18 H 0.759137 0.356908 0.471443 0.044 Uiso 1 1 calc R U . . .
C19 C 0.6221(2) 0.13569(17) 0.68918(14) 0.0451(5) Uani 1 1 d . . . . .
H19A H 0.544217 0.115282 0.706787 0.054 Uiso 1 1 calc R U . . .
H19B H 0.653369 0.179664 0.738613 0.054 Uiso 1 1 calc R U . . .
H19C H 0.670908 0.076423 0.683092 0.054 Uiso 1 1 calc R U . . .
C20 C 0.52061(13) 0.49310(11) 0.42962(10) 0.0232(3) Uani 1 1 d . . . . .
C21 C 0.55723(14) 0.55727(13) 0.50108(11) 0.0297(3) Uani 1 1 d . . . . .
H21 H 0.632926 0.583513 0.499131 0.036 Uiso 1 1 calc R U . . .
C22 C 0.48451(16) 0.58362(14) 0.57545(12) 0.0353(4) Uani 1 1 d . . . . .
H22 H 0.510285 0.628094 0.623658 0.042 Uiso 1 1 calc R U . . .
C23 C 0.37419(15) 0.54483(13) 0.57917(12) 0.0336(4) Uani 1 1 d . . . . .
H23 H 0.324417 0.562356 0.630129 0.040 Uiso 1 1 calc R U . . .
C24 C 0.33675(14) 0.48034(13) 0.50820(12) 0.0309(4) Uani 1 1 d . . . . .
H24 H 0.261303 0.453607 0.510713 0.037 Uiso 1 1 calc R U . . .
C25 C 0.40934(14) 0.45482(12) 0.43356(11) 0.0266(3) Uani 1 1 d . . . . .
H25 H 0.383101 0.411075 0.384916 0.032 Uiso 1 1 calc R U . . .

loop_
_atom_site_aniso_label
_atom_site_aniso_U_11
_atom_site_aniso_U_22
_atom_site_aniso_U_33
_atom_site_aniso_U_23
_atom_site_aniso_U_13
_atom_site_aniso_U_12
O1 0.0356(6) 0.0294(6) 0.0376(6) -0.0070(5) 0.0148(5) -0.0014(5)
O2 0.0326(6) 0.0339(6) 0.0440(7) -0.0082(5) 0.0132(6) -0.0039(5)
O3 0.0413(8) 0.0858(12) 0.0802(12) 0.0115(10) 0.0118(8) 0.0316(9)
O4 0.0435(8) 0.0735(10) 0.0396(8) -0.0174(7) 0.0141(6) 0.0028(7)
N5 0.0455(10) 0.0475(9) 0.0464(9) 0.0065(7) -0.0173(8) -0.0076(8)
N6 0.0517(9) 0.0311(7) 0.0329(7) 0.0011(6) -0.0011(7) -0.0051(7)
N10 0.0270(7) 0.0327(7) 0.0499(10) -0.0077(7) 0.0075(6) -0.0003(6)
C1 0.0283(7) 0.0280(7) 0.0211(6) 0.0005(6) 0.0038(6) 0.0011(6)
C2 0.0239(7) 0.0258(7) 0.0205(6) -0.0010(5) 0.0016(5) -0.0004(5)
C3 0.0240(7) 0.0264(7) 0.0187(6) -0.0002(5) 0.0006(5) -0.0009(6)
C4 0.0299(7) 0.0281(7) 0.0190(7) 0.0005(5) -0.0003(6) -0.0009(6)
C5 0.0392(9) 0.0292(7) 0.0253(7) 0.0032(6) -0.0055(7) -0.0024(7)
C6 0.0329(8) 0.0314(8) 0.0207(7) 0.0029(6) -0.0002(6) -0.0023(6)
C7 0.0312(8) 0.0247(7) 0.0314(8) -0.0030(6) 0.0100(7) 0.0002(6)
C8 0.0460(10) 0.0471(10) 0.0271(8) 0.0048(7) 0.0047(7) 0.0066(9)
C9 0.0356(9) 0.0466(10) 0.0383(9) 0.0066(8) -0.0007(8) 0.0102(8)
C10 0.0279(7) 0.0240(7) 0.0357(8) -0.0031(6) 0.0061(7) 0.0005(6)
C11 0.0325(8) 0.0412(9) 0.0277(8) -0.0042(7) 0.0030(7) 0.0038(7)
C12 0.0301(8) 0.0418(9) 0.0332(9) -0.0028(7) 0.0004(7) 0.0083(7)
C13 0.0248(7) 0.0259(7) 0.0215(7) 0.0002(6) 0.0038(6) 0.0031(6)
C14 0.0327(8) 0.0322(8) 0.0278(8) 0.0014(6) -0.0025(6) -0.0052(7)
C15 0.0357(8) 0.0353(8) 0.0352(9) 0.0085(7) 0.0031(7) -0.0055(7)
C16 0.0347(8) 0.0327(8) 0.0261(8) 0.0050(6) 0.0049(6) 0.0079(7)
C17 0.0384(9) 0.0486(10) 0.0352(9) 0.0116(8) -0.0120(8) -0.0056(8)
C18 0.0300(8) 0.0412(9) 0.0384(9) 0.0128(7) -0.0063(7) -0.0087(7)
C19 0.0516(11) 0.0514(11) 0.0324(9) 0.0162(8) 0.0032(8) 0.0039(9)
C20 0.0252(7) 0.0248(7) 0.0195(6) 0.0007(5) 0.0007(6) 0.0025(6)
C21 0.0274(8) 0.0367(8) 0.0249(7) -0.0042(6) 0.0025(6) -0.0055(6)
C22 0.0367(9) 0.0435(9) 0.0257(8) -0.0107(7) 0.0042(7) -0.0076(7)
C23 0.0323(8) 0.0404(9) 0.0282(8) -0.0083(7) 0.0094(6) -0.0012(7)
C24 0.0255(7) 0.0343(8) 0.0328(8) -0.0047(7) 0.0048(6) -0.0021(6)
C25 0.0265(7) 0.0281(7) 0.0251(7) -0.0046(6) 0.0007(6) -0.0006(6)

loop_
_atom_type_symbol
_atom_type_description
_atom_type_scat_dispersion_real
_atom_type_scat_dispersion_imag
_atom_type_scat_source
C C 0.0181 0.0091
;
International Tables for Crystallography
(Vol. C, Tables 4.2.6.8 and 6.1.1.4)
;
H H 0.0000 0.0000
;
International Tables for Crystallography
(Vol. C, Table 6.1.1.4)
;
N N 0.0311 0.0180
;
International Tables for Crystallography
(Vol. C, Tables 4.2.6.8 and 6.1.1.4)
;
O O 0.0492 0.0322
;
International Tables for Crystallography
(Vol. C, Tables 4.2.6.8 and 6.1.1.4)
;

loop_
_geom_angle_atom_site_label_1
_geom_angle_atom_site_label_2
_geom_angle_atom_site_label_3
_geom_angle
_geom_angle_site_symmetry_1
_geom_angle_site_symmetry_3
_geom_angle_publ_flag
C1 O1 C7 116.04(13) . . ?
O4 N10 O3 122.69(17) . . ?
O4 N10 C10 118.97(16) . . ?
O3 N10 C10 118.33(17) . . ?
O2 C1 O1 123.72(14) . . ?
O2 C1 C2 126.18(14) . . ?
O1 C1 C2 110.09(13) . . ?
C1 C2 C13 108.63(12) . . ?
C1 C2 C3 109.91(12) . . ?
C13 C2 C3 110.38(11) . . ?
C1 C2 H2 109.3 . . ?
C13 C2 H2 109.3 . . ?
C3 C2 H2 109.3 . . ?
C20 C3 C2 113.62(12) . . ?
C20 C3 C4 111.65(12) . . ?
C2 C3 C4 110.96(12) . . ?
C20 C3 H3 106.7 . . ?
C2 C3 H3 106.7 . . ?
C4 C3 H3 106.7 . . ?
C6 C4 C5 110.08(14) . . ?
C6 C4 C3 109.21(12) . . ?
C5 C4 C3 112.82(13) . . ?
C6 C4 H4 108.2 . . ?
C5 C4 H4 108.2 . . ?
C3 C4 H4 108.2 . . ?
N5 C5 C4 178.51(19) . . ?
N6 C6 C4 177.91(19) . . ?
C12 C7 C8 122.34(16) . . ?
C12 C7 O1 118.13(16) . . ?
C8 C7 O1 119.50(15) . . ?
C7 C8 C9 118.89(16) . . ?
C7 C8 H8 120.6 . . ?
C9 C8 H8 120.6 . . ?
C8 C9 C10 118.41(17) . . ?
C8 C9 H9 120.8 . . ?
C10 C9 H9 120.8 . . ?
C11 C10 C9 122.92(15) . . ?
C11 C10 N10 118.10(15) . . ?
C9 C10 N10 118.98(16) . . ?
C10 C11 C12 118.19(15) . . ?
C10 C11 H11 120.9 . . ?
C12 C11 H11 120.9 . . ?
C7 C12 C11 119.25(17) . . ?
C7 C12 H12 120.4 . . ?
C11 C12 H12 120.4 . . ?
C14 C13 C18 118.34(14) . . ?
C14 C13 C2 121.04(14) . . ?
C18 C13 C2 120.54(14) . . ?
C13 C14 C15 120.95(16) . . ?
C13 C14 H14 119.5 . . ?
C15 C14 H14 119.5 . . ?
C16 C15 C14 120.97(16) . . ?
C16 C15 H15 119.5 . . ?
C14 C15 H15 119.5 . . ?
C17 C16 C15 117.93(16) . . ?
C17 C16 C19 121.01(17) . . ?
C15 C16 C19 121.05(17) . . ?
C16 C17 C18 121.41(17) . . ?
C16 C17 H17 119.3 . . ?
C18 C17 H17 119.3 . . ?
C13 C18 C17 120.38(16) . . ?
C13 C18 H18 119.8 . . ?
C17 C18 H18 119.8 . . ?
C16 C19 H19A 109.5 . . ?
C16 C19 H19B 109.5 . . ?
H19A C19 H19B 109.5 . . ?
C16 C19 H19C 109.5 . . ?
H19A C19 H19C 109.5 . . ?
H19B C19 H19C 109.5 . . ?
C21 C20 C25 118.99(14) . . ?
C21 C20 C3 118.76(14) . . ?
C25 C20 C3 122.25(13) . . ?
C20 C21 C22 120.81(15) . . ?
C20 C21 H21 119.6 . . ?
C22 C21 H21 119.6 . . ?
C23 C22 C21 119.87(15) . . ?
C23 C22 H22 120.1 . . ?
C21 C22 H22 120.1 . . ?
C22 C23 C24 119.81(15) . . ?
C22 C23 H23 120.1 . . ?
C24 C23 H23 120.1 . . ?
C25 C24 C23 120.16(15) . . ?
C25 C24 H24 119.9 . . ?
C23 C24 H24 119.9 . . ?
C24 C25 C20 120.35(14) . . ?
C24 C25 H25 119.8 . . ?
C20 C25 H25 119.8 . . ?

loop_
_geom_bond_atom_site_label_1
_geom_bond_atom_site_label_2
_geom_bond_distance
_geom_bond_site_symmetry_2
_geom_bond_publ_flag
O1 C1 1.354(2) . ?
O1 C7 1.4015(19) . ?
O2 C1 1.194(2) . ?
O3 N10 1.218(2) . ?
O4 N10 1.218(2) . ?
N5 C5 1.139(3) . ?
N6 C6 1.145(2) . ?
N10 C10 1.466(2) . ?
C1 C2 1.523(2) . ?
C2 C13 1.527(2) . ?
C2 C3 1.541(2) . ?
C2 H2 1.0000 . ?
C3 C20 1.515(2) . ?
C3 C4 1.564(2) . ?
C3 H3 1.0000 . ?
C4 C6 1.474(2) . ?
C4 C5 1.475(2) . ?
C4 H4 1.0000 . ?
C7 C12 1.377(2) . ?
C7 C8 1.380(3) . ?
C8 C9 1.383(3) . ?
C8 H8 0.9500 . ?
C9 C10 1.385(3) . ?
C9 H9 0.9500 . ?
C10 C11 1.377(2) . ?
C11 C12 1.385(2) . ?
C11 H11 0.9500 . ?
C12 H12 0.9500 . ?
C13 C14 1.378(2) . ?
C13 C18 1.385(2) . ?
C14 C15 1.389(2) . ?
C14 H14 0.9500 . ?
C15 C16 1.380(3) . ?
C15 H15 0.9500 . ?
C16 C17 1.380(3) . ?
C16 C19 1.506(2) . ?
C17 C18 1.389(3) . ?
C17 H17 0.9500 . ?
C18 H18 0.9500 . ?
C19 H19A 0.9800 . ?
C19 H19B 0.9800 . ?
C19 H19C 0.9800 . ?
C20 C21 1.388(2) . ?
C20 C25 1.395(2) . ?
C21 C22 1.390(2) . ?
C21 H21 0.9500 . ?
C22 C23 1.388(2) . ?
C22 H22 0.9500 . ?
C23 C24 1.388(2) . ?
C23 H23 0.9500 . ?
C24 C25 1.389(2) . ?
C24 H24 0.9500 . ?
C25 H25 0.9500 . ?

loop_
_geom_torsion_atom_site_label_1
_geom_torsion_atom_site_label_2
_geom_torsion_atom_site_label_3
_geom_torsion_atom_site_label_4
_geom_torsion
_geom_torsion_site_symmetry_1
_geom_torsion_site_symmetry_2
_geom_torsion_site_symmetry_3
_geom_torsion_site_symmetry_4
_geom_torsion_publ_flag
C7 O1 C1 O2 2.4(2) . . . . ?
C7 O1 C1 C2 -176.50(13) . . . . ?
O2 C1 C2 C13 -107.84(18) . . . . ?
O1 C1 C2 C13 70.98(16) . . . . ?
O2 C1 C2 C3 13.0(2) . . . . ?
O1 C1 C2 C3 -168.16(12) . . . . ?
C1 C2 C3 C20 -166.13(12) . . . . ?
C13 C2 C3 C20 -46.33(17) . . . . ?
C1 C2 C3 C4 67.09(16) . . . . ?
C13 C2 C3 C4 -173.11(12) . . . . ?
C20 C3 C4 C6 63.91(17) . . . . ?
C2 C3 C4 C6 -168.23(13) . . . . ?
C20 C3 C4 C5 -58.85(17) . . . . ?
C2 C3 C4 C5 69.01(16) . . . . ?
C1 O1 C7 C12 -99.78(18) . . . . ?
C1 O1 C7 C8 82.1(2) . . . . ?
C12 C7 C8 C9 0.5(3) . . . . ?
O1 C7 C8 C9 178.60(17) . . . . ?
C7 C8 C9 C10 0.6(3) . . . . ?
C8 C9 C10 C11 -1.0(3) . . . . ?
C8 C9 C10 N10 178.84(17) . . . . ?
O4 N10 C10 C11 12.3(2) . . . . ?
O3 N10 C10 C11 -166.85(18) . . . . ?
O4 N10 C10 C9 -167.58(17) . . . . ?
O3 N10 C10 C9 13.3(3) . . . . ?
C9 C10 C11 C12 0.3(3) . . . . ?
N10 C10 C11 C12 -179.51(16) . . . . ?
C8 C7 C12 C11 -1.2(3) . . . . ?
O1 C7 C12 C11 -179.30(15) . . . . ?
C10 C11 C12 C7 0.8(3) . . . . ?
C1 C2 C13 C14 -117.71(16) . . . . ?
C3 C2 C13 C14 121.72(16) . . . . ?
C1 C2 C13 C18 65.53(19) . . . . ?
C3 C2 C13 C18 -55.0(2) . . . . ?
C18 C13 C14 C15 0.7(3) . . . . ?
C2 C13 C14 C15 -176.13(15) . . . . ?
C13 C14 C15 C16 0.3(3) . . . . ?
C14 C15 C16 C17 -0.7(3) . . . . ?
C14 C15 C16 C19 -179.96(18) . . . . ?
C15 C16 C17 C18 0.1(3) . . . . ?
C19 C16 C17 C18 179.40(19) . . . . ?
C14 C13 C18 C17 -1.3(3) . . . . ?
C2 C13 C18 C17 175.59(17) . . . . ?
C16 C17 C18 C13 0.8(3) . . . . ?
C2 C3 C20 C21 133.57(15) . . . . ?
C4 C3 C20 C21 -100.01(16) . . . . ?
C2 C3 C20 C25 -45.28(19) . . . . ?
C4 C3 C20 C25 81.14(17) . . . . ?
C25 C20 C21 C22 -0.2(2) . . . . ?
C3 C20 C21 C22 -179.12(16) . . . . ?
C20 C21 C22 C23 0.6(3) . . . . ?
C21 C22 C23 C24 -0.4(3) . . . . ?
C22 C23 C24 C25 -0.1(3) . . . . ?
C23 C24 C25 C20 0.5(3) . . . . ?
C21 C20 C25 C24 -0.3(2) . . . . ?
C3 C20 C25 C24 178.54(15) . . . . ?
